data_1569951
loop_
_publ_author_name
'Jiao, Jianmin'
'Li, Heng'
'Xie, Wang'
'Zhao, Yue'
'Lin, Chen'
'Jiang, Juli'
'Wang, Leyong'

_publ_section_title
;
 Host-guest system of a phosphorylated macrocycle assisting structure
 determination of oily molecules in single-crystal form.
;
_journal_issue 41
_journal_name_full 'Chemical science'
_journal_page_first 11402
_journal_page_last 11409
_journal_paper_doi 10.1039/d3sc02995f
_journal_volume 14
_journal_year 2023
_chemical_formula_moiety 'C45 H39 O9 P3, C6 H10 O2'
_chemical_formula_sum 'C51 H49 O11 P3'
_chemical_formula_weight 930.81
_space_group_crystal_system triclinic
_space_group_IT_number 2
_space_group_name_Hall '-P 1'
_space_group_name_H-M_alt 'P -1'
_atom_sites_solution_hydrogens geom
_atom_sites_solution_primary iterative
_audit_creation_date 2023-01-14
_audit_creation_method
;
Olex2 1.3
(compiled 2020.02.04 svn.rd84adfe8 for OlexSys, GUI svn.r6032)
;
_audit_update_record
;
2023-03-27 deposited with the CCDC.	2023-09-25 downloaded from the CCDC.
;
_cell_angle_alpha 61.5030(10)
_cell_angle_beta 88.680(2)
_cell_angle_gamma 84.590(2)
_cell_formula_units_Z 2
_cell_length_a 9.5934(4)
_cell_length_b 16.0924(6)
_cell_length_c 16.5046(7)
_cell_measurement_reflns_used 9949
_cell_measurement_temperature 193.0
_cell_measurement_theta_max 27.421
_cell_measurement_theta_min 2.462
_cell_volume 2228.61(16)
_computing_cell_refinement 'SAINT V8.40B (?, 2016)'
_computing_data_reduction 'SAINT V8.40B (?, 2016)'
_computing_molecular_graphics 'Olex2 1.3 (Dolomanov et al., 2009)'
_computing_publication_material 'Olex2 1.3 (Dolomanov et al., 2009)'
_computing_structure_refinement 'SHELXL 2014/7 (Sheldrick, 2015)'
_computing_structure_solution 'olex2.solve 1.3 (Bourhis et al., 2015)'
_diffrn_ambient_temperature 193.0
_diffrn_measured_fraction_theta_full 0.999
_diffrn_measured_fraction_theta_max 0.997
_diffrn_measurement_device_type 'CCD area detector'
_diffrn_measurement_method 'phi and omega scans'
_diffrn_radiation_monochromator graphite
_diffrn_radiation_type MoK\a
_diffrn_radiation_wavelength 0.71073
_diffrn_reflns_av_R_equivalents 0.0909
_diffrn_reflns_av_unetI/netI 0.0408
_diffrn_reflns_Laue_measured_fraction_full 0.999
_diffrn_reflns_Laue_measured_fraction_max 0.997
_diffrn_reflns_limit_h_max 12
_diffrn_reflns_limit_h_min -12
_diffrn_reflns_limit_k_max 20
_diffrn_reflns_limit_k_min -20
_diffrn_reflns_limit_l_max 21
_diffrn_reflns_limit_l_min -21
_diffrn_reflns_number 85118
_diffrn_reflns_point_group_measured_fraction_full 0.999
_diffrn_reflns_point_group_measured_fraction_max 0.997
_diffrn_reflns_theta_full 25.242
_diffrn_reflns_theta_max 27.514
_diffrn_reflns_theta_min 2.133
_diffrn_source_current 1.4
_diffrn_source_power 0.07
_diffrn_source_voltage 50.0
_exptl_absorpt_coefficient_mu 0.198
_exptl_absorpt_correction_T_max 0.7456
_exptl_absorpt_correction_T_min 0.6950
_exptl_absorpt_correction_type none
_exptl_absorpt_process_details
;
SADABS-2016/2 (Bruker,2016/2) was used for absorption correction.
wR2(int) was 0.1463 before and 0.0687 after correction.
The Ratio of minimum to maximum transmission is 0.9321.
The \l/2 correction factor is Not present.
;
_exptl_crystal_density_diffrn 1.387
_exptl_crystal_description block
_exptl_crystal_F_000 976
_exptl_crystal_size_max 0.14
_exptl_crystal_size_mid 0.12
_exptl_crystal_size_min 0.11
_refine_diff_density_max 1.297
_refine_diff_density_min -0.888
_refine_diff_density_rms 0.082
_refine_ls_extinction_method none
_refine_ls_goodness_of_fit_ref 1.057
_refine_ls_hydrogen_treatment constr
_refine_ls_matrix_type full
_refine_ls_number_parameters 594
_refine_ls_number_reflns 10236
_refine_ls_number_restraints 1
_refine_ls_restrained_S_all 1.066
_refine_ls_R_factor_all 0.0751
_refine_ls_R_factor_gt 0.0591
_refine_ls_shift/su_max 0.001
_refine_ls_shift/su_mean 0.000
_refine_ls_structure_factor_coef Fsqd
_refine_ls_weighting_details 'w=1/[\s^2^(Fo^2^)+(0.1036P)^2^+1.9331P] where P=(Fo^2^+2Fc^2^)/3'
_refine_ls_weighting_scheme calc
_refine_ls_wR_factor_gt 0.1725
_refine_ls_wR_factor_ref 0.1875
_reflns_Friedel_coverage 0.000
_reflns_number_gt 7982
_reflns_number_total 10236
_reflns_threshold_expression 'I > 2\s(I)'
_cod_data_source_file d3sc02995f2.cif
_cod_data_source_block 1a
_cod_depositor_comments 'Adding full bibliography for 1569950--1569976.cif.'
_cod_database_code 1569951
_shelx_shelxl_version_number 2014/7
_shelx_space_group_comment
;
The symmetry employed for this shelxl refinement is uniquely defined
by the following loop, which should always be used as a source of
symmetry information in preference to the above space-group names.
They are only intended as comments.
;
_shelx_estimated_absorpt_t_max 0.979
_shelx_estimated_absorpt_t_min 0.973
_olex2_refinement_description
;
1. Fixed Uiso
 At 1.2 times of:
  All C(H) groups, All C(H,H) groups
 At 1.5 times of:
  All C(H,H,H) groups
2. Restrained distances
 C01S-C01O
 1.5 with sigma of 0.01
3.a Secondary CH2 refined with riding coordinates:
 C00O(H00A,H00B), C00T(H00C,H00D), C00U(H00E,H00F), C01R(H3,HD), C01T(H4,HE)
3.b Aromatic/amide H refined with riding coordinates:
 C012(H012), C014(H014), C015(H015), C016(H016), C018(H018), C019(H019),
 C01B(H01J), C01D(H01N), C01E(H01O), C01G(H01S), C01H(H01T), C01I(H01U),
 C01L(H01V), C01N(H01Z), C01Q(H01)
3.c Idealised Me refined as rotating group:
 C013(H01A,H01B,H01C), C017(H01D,H01E,H01F), C01A(H01G,H01H,H01I), C01C(H01K,
 H01L,H01M), C01F(H01P,H01Q,H01R), C01M(H01W,H01X,H01Y), C01O(H1,H,HA), C01P(H2,
 HB,HC)
;
_olex2_submission_special_instructions 'No special instructions were received'

loop_
_space_group_symop_operation_xyz
'x, y, z'
'-x, -y, -z'

loop_
_atom_site_label
_atom_site_type_symbol
_atom_site_fract_x
_atom_site_fract_y
_atom_site_fract_z
_atom_site_U_iso_or_equiv
_atom_site_adp_type
_atom_site_occupancy
_atom_site_site_symmetry_order
_atom_site_calc_flag
_atom_site_refinement_flags_posn
_atom_site_refinement_flags_adp
_atom_site_refinement_flags_occupancy
_atom_site_disorder_assembly
_atom_site_disorder_group
P001 P 0.33014(6) 0.23775(4) 0.57734(4) 0.02620(16) Uani 1 1 d . . . . .
P002 P 0.18476(7) 0.73985(4) 0.22013(5) 0.02831(16) Uani 1 1 d . . . . .
P003 P 0.31527(7) 0.35162(5) 0.09715(4) 0.02936(16) Uani 1 1 d . . . . .
O004 O 0.44784(18) 0.19824(12) 0.53195(12) 0.0287(4) Uani 1 1 d . . . . .
O005 O 0.39382(19) 0.32616(12) 0.57497(12) 0.0292(4) Uani 1 1 d . . . . .
O006 O 0.28592(18) 0.69800(11) 0.30832(12) 0.0301(4) Uani 1 1 d . . . . .
O007 O 0.43845(19) 0.28505(13) 0.16721(12) 0.0316(4) Uani 1 1 d . . . . .
O008 O 0.37309(19) 0.45304(13) 0.04682(12) 0.0314(4) Uani 1 1 d . . . . .
O009 O 0.19100(19) 0.25807(13) 0.53472(13) 0.0352(4) Uani 1 1 d . . . . .
O00A O 0.28097(19) 0.73884(12) 0.14105(13) 0.0329(4) Uani 1 1 d . . . . .
O00B O 0.05716(19) 0.69249(13) 0.23405(13) 0.0345(4) Uani 1 1 d . . . . .
O00C O 0.1796(2) 0.35101(15) 0.13957(13) 0.0381(4) Uani 1 1 d . . . . .
O00D O -0.1463(3) 0.42893(18) 0.2743(2) 0.0666(8) Uani 1 1 d . . . . .
C00E C 0.4782(2) 0.33571(16) 0.28010(17) 0.0257(5) Uani 1 1 d . . . . .
C00F C 0.3581(3) 0.41838(16) 0.50160(16) 0.0259(5) Uani 1 1 d . . . . .
C00G C 0.4175(2) 0.51057(17) 0.15443(17) 0.0266(5) Uani 1 1 d . . . . .
C00H C 0.3986(2) 0.54197(16) 0.35001(17) 0.0256(5) Uani 1 1 d . . . . .
C00I C 0.4812(2) 0.31347(16) 0.37343(17) 0.0249(5) Uani 1 1 d . . . . .
C00J C 0.3039(3) 0.59969(16) 0.37111(17) 0.0278(5) Uani 1 1 d . . . . .
C00K C 0.4275(2) 0.44675(16) 0.41869(17) 0.0251(5) Uani 1 1 d . . . . .
C00L C 0.2589(3) 0.47513(17) 0.52054(17) 0.0285(5) Uani 1 1 d . . . . .
C00M C 0.1651(3) 0.86378(17) 0.1875(2) 0.0329(6) Uani 1 1 d . . . . .
C00N C 0.3930(2) 0.58349(16) 0.17891(17) 0.0274(5) Uani 1 1 d . . . . .
C00O C 0.5363(2) 0.37751(16) 0.40761(17) 0.0265(5) Uani 1 1 d . . . . .
H00A H 0.6072 0.4146 0.3640 0.032 Uiso 1 1 calc R U . . .
H00B H 0.5847 0.3366 0.4680 0.032 Uiso 1 1 calc R U . . .
C00P C 0.3457(3) 0.15029(16) 0.69546(17) 0.0275(5) Uani 1 1 d . . . . .
C00Q C 0.3430(3) 0.52026(17) 0.07827(17) 0.0286(5) Uani 1 1 d . . . . .
C00R C 0.2311(3) 0.56973(17) 0.45291(18) 0.0282(5) Uani 1 1 d . . . . .
C00S C 0.4384(3) 0.22584(17) 0.43706(17) 0.0272(5) Uani 1 1 d . . . . .
C00T C 0.4711(3) 0.58436(17) 0.25786(17) 0.0284(5) Uani 1 1 d . . . . .
H00C H 0.5645 0.5490 0.2661 0.034 Uiso 1 1 calc R U . . .
H00D H 0.4861 0.6509 0.2400 0.034 Uiso 1 1 calc R U . . .
C00U C 0.5286(2) 0.42680(17) 0.20252(17) 0.0278(5) Uani 1 1 d . . . . .
H00E H 0.6028 0.4470 0.2282 0.033 Uiso 1 1 calc R U . . .
H00F H 0.5721 0.4118 0.1554 0.033 Uiso 1 1 calc R U . . .
C00V C 0.4339(3) 0.26772(18) 0.25961(17) 0.0291(5) Uani 1 1 d . . . . .
C00W C 0.2222(3) 0.66822(18) 0.04957(18) 0.0336(6) Uani 1 1 d . . . . .
C00X C 0.2449(3) 0.59633(19) 0.02533(18) 0.0332(6) Uani 1 1 d . . . . .
C00Y C 0.2975(3) 0.65972(17) 0.12453(18) 0.0294(5) Uani 1 1 d . . . . .
C00Z C 0.3901(3) 0.15946(18) 0.41583(18) 0.0321(5) Uani 1 1 d . . . . .
C010 C 0.3205(3) 0.31392(19) 0.01165(17) 0.0312(5) Uani 1 1 d . . . . .
C011 C 0.3895(3) 0.18093(18) 0.32337(19) 0.0335(6) Uani 1 1 d . . . . .
C012 C 0.4152(3) 0.2410(2) 0.0156(2) 0.0385(6) Uani 1 1 d . . . . .
H012 H 0.4864 0.2127 0.0624 0.046 Uiso 1 1 calc R U . . .
C013 C 0.1876(3) 0.43619(19) 0.61197(19) 0.0370(6) Uani 1 1 d . . . . .
H01A H 0.1992 0.4769 0.6400 0.055 Uiso 1 1 calc R U . . .
H01B H 0.2296 0.3717 0.6529 0.055 Uiso 1 1 calc R U . . .
H01C H 0.0876 0.4346 0.6025 0.055 Uiso 1 1 calc R U . . .
C014 C 0.3018(4) 0.2501(2) -0.11674(19) 0.0418(7) Uani 1 1 d . . . . .
H014 H 0.2945 0.2274 -0.1600 0.050 Uiso 1 1 calc R U . . .
C015 C 0.1479(3) 0.89230(19) 0.2543(2) 0.0385(6) Uani 1 1 d . . . . .
H015 H 0.1493 0.8461 0.3176 0.046 Uiso 1 1 calc R U . . .
C016 C 0.1598(3) 0.93204(19) 0.0944(2) 0.0401(6) Uani 1 1 d . . . . .
H016 H 0.1686 0.9130 0.0480 0.048 Uiso 1 1 calc R U . . .
C017 C 0.1284(3) 0.6380(2) 0.4670(2) 0.0377(6) Uani 1 1 d . . . . .
H01D H 0.1794 0.6814 0.4786 0.057 Uiso 1 1 calc R U . . .
H01E H 0.0704 0.6025 0.5200 0.057 Uiso 1 1 calc R U . . .
H01F H 0.0684 0.6746 0.4116 0.057 Uiso 1 1 calc R U . . .
C018 C 0.1415(3) 1.0280(2) 0.0701(2) 0.0474(8) Uani 1 1 d . . . . .
H018 H 0.1388 1.0747 0.0069 0.057 Uiso 1 1 calc R U . . .
C019 C 0.4052(4) 0.2098(2) -0.0491(2) 0.0442(7) Uani 1 1 d . . . . .
H019 H 0.4703 0.1603 -0.0466 0.053 Uiso 1 1 calc R U . . .
C01A C 0.1693(3) 0.5998(2) -0.0552(2) 0.0464(7) Uani 1 1 d . . . . .
H01G H 0.2104 0.5486 -0.0669 0.070 Uiso 1 1 calc R U . . .
H01H H 0.1781 0.6612 -0.1100 0.070 Uiso 1 1 calc R U . . .
H01I H 0.0700 0.5920 -0.0412 0.070 Uiso 1 1 calc R U . . .
C01B C 0.4725(3) 0.1187(2) 0.7428(2) 0.0475(8) Uani 1 1 d . . . . .
H01J H 0.5552 0.1457 0.7131 0.057 Uiso 1 1 calc R U . . .
C01C C 0.3379(4) 0.0692(2) 0.4919(2) 0.0446(7) Uani 1 1 d . . . . .
H01K H 0.2421 0.0831 0.5070 0.067 Uiso 1 1 calc R U . . .
H01L H 0.3990 0.0449 0.5468 0.067 Uiso 1 1 calc R U . . .
H01M H 0.3389 0.0215 0.4710 0.067 Uiso 1 1 calc R U . . .
C01D C 0.2174(3) 0.3556(2) -0.0584(2) 0.0430(7) Uani 1 1 d . . . . .
H01N H 0.1534 0.4062 -0.0623 0.052 Uiso 1 1 calc R U . . .
C01E C 0.1286(3) 0.9885(2) 0.2289(3) 0.0476(8) Uani 1 1 d . . . . .
H01O H 0.1164 1.0079 0.2749 0.057 Uiso 1 1 calc R U . . .
C01F C 0.1226(3) 0.7557(2) -0.0055(2) 0.0449(7) Uani 1 1 d . . . . .
H01P H 0.1763 0.8094 -0.0440 0.067 Uiso 1 1 calc R U . . .
H01Q H 0.0656 0.7706 0.0368 0.067 Uiso 1 1 calc R U . . .
H01R H 0.0615 0.7438 -0.0448 0.067 Uiso 1 1 calc R U . . .
C01G C 0.1274(3) 1.0554(2) 0.1370(3) 0.0504(9) Uani 1 1 d . . . . .
H01S H 0.1167 1.1210 0.1200 0.060 Uiso 1 1 calc R U . . .
C01H C 0.2083(3) 0.3236(2) -0.1219(2) 0.0462(7) Uani 1 1 d . . . . .
H01T H 0.1378 0.3519 -0.1693 0.055 Uiso 1 1 calc R U . . .
C01I C 0.3615(3) 0.0089(2) 0.8766(2) 0.0477(8) Uani 1 1 d . . . . .
H01U H 0.3676 -0.0415 0.9383 0.057 Uiso 1 1 calc R U . . .
C01J C -0.0289(3) 0.3962(2) 0.2920(2) 0.0432(7) Uani 1 1 d . . . . .
O01K O -0.0219(4) 0.0783(2) 0.3859(3) 0.0957(11) Uani 1 1 d . . . . .
C01L C 0.4793(3) 0.0478(2) 0.8335(2) 0.0507(8) Uani 1 1 d . . . . .
H01V H 0.5669 0.0262 0.8660 0.061 Uiso 1 1 calc R U . . .
C01M C 0.3410(4) 0.1140(2) 0.2922(2) 0.0509(8) Uani 1 1 d . . . . .
H01W H 0.3489 0.0492 0.3440 0.076 Uiso 1 1 calc R U . . .
H01X H 0.3994 0.1160 0.2419 0.076 Uiso 1 1 calc R U . . .
H01Y H 0.2431 0.1332 0.2705 0.076 Uiso 1 1 calc R U . . .
C01N C 0.2255(3) 0.1132(3) 0.7405(2) 0.0542(9) Uani 1 1 d . . . . .
H01Z H 0.1372 0.1364 0.7089 0.065 Uiso 1 1 calc R U . . .
C01O C -0.0849(5) 0.0975(3) 0.5105(3) 0.0654(10) Uani 1 1 d D . . . .
H1 H -0.0536 0.0295 0.5443 0.098 Uiso 1 1 calc R U . . .
H H -0.1832 0.1078 0.5237 0.098 Uiso 1 1 calc R U . . .
HA H -0.0273 0.1325 0.5298 0.098 Uiso 1 1 calc R U . . .
C01P C 0.0940(3) 0.4477(3) 0.2855(3) 0.0548(9) Uani 1 1 d . . . . .
H2 H 0.0648 0.5158 0.2587 0.082 Uiso 1 1 calc R U . . .
HB H 0.1638 0.4370 0.2463 0.082 Uiso 1 1 calc R U . . .
HC H 0.1350 0.4244 0.3473 0.082 Uiso 1 1 calc R U . . .
C01Q C 0.2332(4) 0.0423(3) 0.8314(2) 0.0646(11) Uani 1 1 d . . . . .
H01 H 0.1505 0.0168 0.8624 0.078 Uiso 1 1 calc R U . . .
C01R C 0.0091(4) 0.2884(3) 0.3439(3) 0.0590(9) Uani 1 1 d . . . . .
H3 H 0.0803 0.2708 0.3091 0.071 Uiso 1 1 calc R U . . .
HD H 0.0511 0.2708 0.4049 0.071 Uiso 1 1 calc R U . . .
C01S C -0.0714(6) 0.1292(3) 0.4177(4) 0.0912(17) Uani 1 1 d D . . . .
C01T C -0.1176(5) 0.2323(3) 0.3579(4) 0.0897(16) Uani 1 1 d . . . . .
H4 H -0.1933 0.2532 0.3877 0.108 Uiso 1 1 calc R U . . .
HE H -0.1537 0.2429 0.2976 0.108 Uiso 1 1 calc R U . . .

loop_
_atom_site_aniso_label
_atom_site_aniso_U_11
_atom_site_aniso_U_22
_atom_site_aniso_U_33
_atom_site_aniso_U_23
_atom_site_aniso_U_13
_atom_site_aniso_U_12
P001 0.0249(3) 0.0228(3) 0.0257(3) -0.0073(2) -0.0064(2) -0.0013(2)
P002 0.0271(3) 0.0193(3) 0.0325(3) -0.0071(2) -0.0039(3) -0.0034(2)
P003 0.0263(3) 0.0323(3) 0.0262(3) -0.0113(3) -0.0001(2) -0.0023(2)
O004 0.0306(9) 0.0252(8) 0.0245(8) -0.0076(7) -0.0047(7) 0.0003(7)
O005 0.0327(9) 0.0221(8) 0.0266(9) -0.0065(7) -0.0079(7) -0.0010(7)
O006 0.0305(9) 0.0180(8) 0.0350(10) -0.0067(7) -0.0062(7) -0.0034(6)
O007 0.0334(10) 0.0323(9) 0.0265(9) -0.0126(7) -0.0030(7) 0.0016(7)
O008 0.0301(9) 0.0321(9) 0.0287(9) -0.0123(8) 0.0018(7) -0.0010(7)
O009 0.0282(9) 0.0364(10) 0.0347(10) -0.0121(8) -0.0102(8) 0.0004(7)
O00A 0.0346(10) 0.0203(8) 0.0350(10) -0.0062(7) 0.0002(8) -0.0029(7)
O00B 0.0310(9) 0.0302(9) 0.0389(10) -0.0126(8) -0.0021(8) -0.0085(7)
O00C 0.0300(10) 0.0482(11) 0.0357(10) -0.0194(9) 0.0045(8) -0.0060(8)
O00D 0.0371(13) 0.0481(14) 0.099(2) -0.0227(14) -0.0161(13) 0.0039(10)
C00E 0.0189(10) 0.0228(11) 0.0294(12) -0.0079(9) -0.0025(9) 0.0010(8)
C00F 0.0267(12) 0.0198(10) 0.0260(12) -0.0062(9) -0.0073(9) -0.0034(9)
C00G 0.0188(11) 0.0257(11) 0.0265(12) -0.0050(9) 0.0025(9) -0.0045(9)
C00H 0.0199(11) 0.0234(11) 0.0310(12) -0.0100(10) -0.0053(9) -0.0060(8)
C00I 0.0178(10) 0.0238(11) 0.0293(12) -0.0100(9) -0.0043(9) 0.0014(8)
C00J 0.0276(12) 0.0190(10) 0.0319(12) -0.0078(9) -0.0095(10) -0.0023(9)
C00K 0.0206(11) 0.0229(11) 0.0302(12) -0.0108(9) -0.0071(9) -0.0025(8)
C00L 0.0282(12) 0.0259(11) 0.0310(13) -0.0125(10) -0.0064(10) -0.0045(9)
C00M 0.0261(12) 0.0210(11) 0.0443(15) -0.0094(11) -0.0054(11) -0.0022(9)
C00N 0.0219(11) 0.0225(11) 0.0283(12) -0.0038(9) 0.0036(9) -0.0062(9)
C00O 0.0204(11) 0.0236(11) 0.0300(12) -0.0082(9) -0.0059(9) -0.0021(8)
C00P 0.0283(12) 0.0225(11) 0.0282(12) -0.0091(9) -0.0040(9) -0.0020(9)
C00Q 0.0260(12) 0.0271(12) 0.0274(12) -0.0087(10) 0.0034(9) -0.0032(9)
C00R 0.0268(12) 0.0251(11) 0.0323(13) -0.0132(10) -0.0077(10) -0.0008(9)
C00S 0.0275(12) 0.0248(11) 0.0256(12) -0.0093(9) -0.0037(9) -0.0002(9)
C00T 0.0221(11) 0.0228(11) 0.0344(13) -0.0081(10) -0.0010(9) -0.0065(9)
C00U 0.0205(11) 0.0275(12) 0.0299(12) -0.0092(10) 0.0013(9) -0.0025(9)
C00V 0.0269(12) 0.0298(12) 0.0277(12) -0.0117(10) -0.0036(9) 0.0003(9)
C00W 0.0291(13) 0.0287(12) 0.0292(13) -0.0034(10) -0.0002(10) 0.0019(10)
C00X 0.0290(13) 0.0335(13) 0.0275(12) -0.0072(10) -0.0004(10) -0.0012(10)
C00Y 0.0265(12) 0.0232(11) 0.0307(13) -0.0065(10) 0.0039(10) -0.0042(9)
C00Z 0.0370(14) 0.0239(11) 0.0309(13) -0.0090(10) -0.0027(11) -0.0041(10)
C010 0.0307(13) 0.0335(13) 0.0258(12) -0.0108(10) 0.0007(10) -0.0057(10)
C011 0.0388(14) 0.0265(12) 0.0334(13) -0.0125(11) -0.0031(11) -0.0043(10)
C012 0.0424(16) 0.0371(14) 0.0332(14) -0.0148(12) -0.0029(12) -0.0007(12)
C013 0.0442(16) 0.0302(13) 0.0331(14) -0.0122(11) 0.0034(12) -0.0045(11)
C014 0.0593(19) 0.0398(15) 0.0267(13) -0.0143(12) 0.0055(12) -0.0175(13)
C015 0.0367(15) 0.0267(12) 0.0487(16) -0.0149(12) -0.0133(12) -0.0011(11)
C016 0.0383(15) 0.0247(12) 0.0444(16) -0.0060(11) -0.0044(12) -0.0025(11)
C017 0.0386(15) 0.0331(13) 0.0399(15) -0.0173(12) -0.0044(12) 0.0043(11)
C018 0.0413(16) 0.0238(13) 0.0580(19) -0.0038(13) -0.0107(14) -0.0013(11)
C019 0.0581(19) 0.0368(15) 0.0368(15) -0.0174(13) 0.0012(14) -0.0011(13)
C01A 0.0440(17) 0.0501(18) 0.0395(16) -0.0195(14) -0.0139(13) 0.0133(14)
C01B 0.0291(14) 0.0542(18) 0.0332(15) 0.0000(13) -0.0039(11) -0.0022(12)
C01C 0.066(2) 0.0281(13) 0.0347(15) -0.0088(12) 0.0010(14) -0.0153(13)
C01D 0.0405(16) 0.0482(17) 0.0373(15) -0.0191(13) -0.0082(12) 0.0040(13)
C01E 0.0442(17) 0.0341(15) 0.068(2) -0.0270(15) -0.0163(15) 0.0002(12)
C01F 0.0484(17) 0.0361(15) 0.0395(16) -0.0117(13) -0.0122(13) 0.0129(13)
C01G 0.0387(16) 0.0220(13) 0.081(2) -0.0171(14) -0.0186(15) 0.0022(11)
C01H 0.0479(17) 0.0551(18) 0.0316(15) -0.0165(14) -0.0097(13) -0.0074(14)
C01I 0.0484(18) 0.0423(16) 0.0321(15) -0.0017(13) -0.0029(13) -0.0021(13)
C01J 0.0335(15) 0.0547(18) 0.0495(17) -0.0315(15) 0.0042(13) -0.0051(13)
O01K 0.116(3) 0.063(2) 0.097(3) -0.0306(19) 0.014(2) -0.0040(19)
C01L 0.0353(15) 0.0582(19) 0.0334(15) -0.0027(14) -0.0093(12) 0.0039(14)
C01M 0.079(2) 0.0380(16) 0.0386(16) -0.0180(13) -0.0027(16) -0.0195(15)
C01N 0.0314(15) 0.064(2) 0.0401(17) -0.0018(15) -0.0069(12) -0.0121(14)
C01O 0.081(3) 0.047(2) 0.060(2) -0.0193(18) 0.012(2) -0.0065(19)
C01P 0.0375(17) 0.060(2) 0.077(2) -0.040(2) 0.0116(16) -0.0130(15)
C01Q 0.0429(18) 0.075(3) 0.0415(18) 0.0023(17) 0.0011(14) -0.0219(17)
C01R 0.051(2) 0.051(2) 0.065(2) -0.0206(18) 0.0007(17) -0.0024(16)
C01S 0.076(3) 0.056(3) 0.140(5) -0.045(3) -0.001(3) -0.009(2)
C01T 0.073(3) 0.056(2) 0.128(5) -0.033(3) -0.004(3) -0.013(2)

loop_
_atom_type_symbol
_atom_type_description
_atom_type_scat_dispersion_real
_atom_type_scat_dispersion_imag
_atom_type_scat_source
C C 0.0033 0.0016 'International Tables Vol C Tables 4.2.6.8 and 6.1.1.4'
H H 0.0000 0.0000 'International Tables Vol C Tables 4.2.6.8 and 6.1.1.4'
O O 0.0106 0.0060 'International Tables Vol C Tables 4.2.6.8 and 6.1.1.4'
P P 0.1023 0.0942 'International Tables Vol C Tables 4.2.6.8 and 6.1.1.4'

loop_
_geom_angle_atom_site_label_1
_geom_angle_atom_site_label_2
_geom_angle_atom_site_label_3
_geom_angle
_geom_angle_site_symmetry_1
_geom_angle_site_symmetry_3
_geom_angle_publ_flag
O004 P001 C00P 102.19(10) . . ?
O005 P001 O004 103.31(10) . . ?
O005 P001 C00P 103.80(10) . . ?
O009 P001 O004 114.84(11) . . ?
O009 P001 O005 114.98(10) . . ?
O009 P001 C00P 115.99(12) . . ?
O006 P002 C00M 101.67(11) . . ?
O00A P002 O006 104.79(10) . . ?
O00A P002 C00M 101.65(12) . . ?
O00B P002 O006 114.80(10) . . ?
O00B P002 O00A 114.70(11) . . ?
O00B P002 C00M 117.34(12) . . ?
O007 P003 C010 103.19(11) . . ?
O008 P003 O007 104.02(10) . . ?
O008 P003 C010 104.17(11) . . ?
O00C P003 O007 114.59(11) . . ?
O00C P003 O008 113.83(11) . . ?
O00C P003 C010 115.63(12) . . ?
C00S O004 P001 119.93(15) . . ?
C00F O005 P001 120.11(15) . . ?
C00J O006 P002 121.79(15) . . ?
C00V O007 P003 119.07(16) . . ?
C00Q O008 P003 121.62(16) . . ?
C00Y O00A P002 122.12(15) . . ?
C00I C00E C00U 123.4(2) . . ?
C00V C00E C00I 117.1(2) . . ?
C00V C00E C00U 119.4(2) . . ?
C00K C00F O005 118.6(2) . . ?
C00L C00F O005 115.9(2) . . ?
C00L C00F C00K 125.4(2) . . ?
C00N C00G C00U 123.0(2) . . ?
C00Q C00G C00N 117.6(2) . . ?
C00Q C00G C00U 119.2(2) . . ?
C00J C00H C00K 117.2(2) . . ?
C00J C00H C00T 119.6(2) . . ?
C00K C00H C00T 123.1(2) . . ?
C00E C00I C00O 123.4(2) . . ?
C00S C00I C00E 117.1(2) . . ?
C00S C00I C00O 119.4(2) . . ?
C00H C00J O006 118.4(2) . . ?
C00R C00J O006 116.2(2) . . ?
C00R C00J C00H 125.3(2) . . ?
C00F C00K C00H 117.1(2) . . ?
C00F C00K C00O 120.0(2) . . ?
C00H C00K C00O 122.8(2) . . ?
C00F C00L C00R 117.6(2) . . ?
C00F C00L C013 120.8(2) . . ?
C00R C00L C013 121.5(2) . . ?
C015 C00M P002 120.1(2) . . ?
C015 C00M C016 119.6(2) . . ?
C016 C00M P002 120.2(2) . . ?
C00G C00N C00T 123.3(2) . . ?
C00Y C00N C00G 117.2(2) . . ?
C00Y C00N C00T 119.4(2) . . ?
C00I C00O C00K 116.29(19) . . ?
C00I C00O H00A 108.2 . . ?
C00I C00O H00B 108.2 . . ?
C00K C00O H00A 108.2 . . ?
C00K C00O H00B 108.2 . . ?
H00A C00O H00B 107.4 . . ?
C01B C00P P001 122.4(2) . . ?
C01B C00P C01N 119.4(3) . . ?
C01N C00P P001 118.1(2) . . ?
C00G C00Q O008 119.3(2) . . ?
C00G C00Q C00X 124.7(2) . . ?
C00X C00Q O008 115.9(2) . . ?
C00J C00R C00L 117.4(2) . . ?
C00J C00R C017 120.5(2) . . ?
C00L C00R C017 122.0(2) . . ?
C00I C00S O004 118.9(2) . . ?
C00Z C00S O004 115.6(2) . . ?
C00Z C00S C00I 125.5(2) . . ?
C00H C00T C00N 115.36(19) . . ?
C00H C00T H00C 108.4 . . ?
C00H C00T H00D 108.4 . . ?
C00N C00T H00C 108.4 . . ?
C00N C00T H00D 108.4 . . ?
H00C C00T H00D 107.5 . . ?
C00E C00U H00E 108.2 . . ?
C00E C00U H00F 108.2 . . ?
C00G C00U C00E 116.34(19) . . ?
C00G C00U H00E 108.2 . . ?
C00G C00U H00F 108.2 . . ?
H00E C00U H00F 107.4 . . ?
C00E C00V O007 118.6(2) . . ?
C011 C00V O007 115.9(2) . . ?
C011 C00V C00E 125.5(2) . . ?
C00X C00W C01F 121.6(3) . . ?
C00Y C00W C00X 118.3(2) . . ?
C00Y C00W C01F 120.0(3) . . ?
C00Q C00X C01A 120.6(3) . . ?
C00W C00X C00Q 117.3(2) . . ?
C00W C00X C01A 122.1(2) . . ?
C00N C00Y O00A 118.7(2) . . ?
C00N C00Y C00W 124.9(2) . . ?
C00W C00Y O00A 116.2(2) . . ?
C00S C00Z C011 117.3(2) . . ?
C00S C00Z C01C 119.8(2) . . ?
C011 C00Z C01C 122.9(2) . . ?
C012 C010 P003 123.1(2) . . ?
C012 C010 C01D 119.3(3) . . ?
C01D C010 P003 117.5(2) . . ?
C00V C011 C00Z 117.5(2) . . ?
C00V C011 C01M 120.5(3) . . ?
C00Z C011 C01M 122.0(2) . . ?
C010 C012 H012 120.1 . . ?
C019 C012 C010 119.9(3) . . ?
C019 C012 H012 120.1 . . ?
C00L C013 H01A 109.5 . . ?
C00L C013 H01B 109.5 . . ?
C00L C013 H01C 109.5 . . ?
H01A C013 H01B 109.5 . . ?
H01A C013 H01C 109.5 . . ?
H01B C013 H01C 109.5 . . ?
C019 C014 H014 119.9 . . ?
C019 C014 C01H 120.1(3) . . ?
C01H C014 H014 119.9 . . ?
C00M C015 H015 119.9 . . ?
C00M C015 C01E 120.2(3) . . ?
C01E C015 H015 119.9 . . ?
C00M C016 H016 120.2 . . ?
C018 C016 C00M 119.6(3) . . ?
C018 C016 H016 120.2 . . ?
C00R C017 H01D 109.5 . . ?
C00R C017 H01E 109.5 . . ?
C00R C017 H01F 109.5 . . ?
H01D C017 H01E 109.5 . . ?
H01D C017 H01F 109.5 . . ?
H01E C017 H01F 109.5 . . ?
C016 C018 H018 119.9 . . ?
C01G C018 C016 120.2(3) . . ?
C01G C018 H018 119.9 . . ?
C012 C019 H019 119.8 . . ?
C014 C019 C012 120.4(3) . . ?
C014 C019 H019 119.8 . . ?
C00X C01A H01G 109.5 . . ?
C00X C01A H01H 109.5 . . ?
C00X C01A H01I 109.5 . . ?
H01G C01A H01H 109.5 . . ?
H01G C01A H01I 109.5 . . ?
H01H C01A H01I 109.5 . . ?
C00P C01B H01J 120.0 . . ?
C00P C01B C01L 120.0(3) . . ?
C01L C01B H01J 120.0 . . ?
C00Z C01C H01K 109.5 . . ?
C00Z C01C H01L 109.5 . . ?
C00Z C01C H01M 109.5 . . ?
H01K C01C H01L 109.5 . . ?
H01K C01C H01M 109.5 . . ?
H01L C01C H01M 109.5 . . ?
C010 C01D H01N 119.9 . . ?
C01H C01D C010 120.3(3) . . ?
C01H C01D H01N 119.9 . . ?
C015 C01E H01O 120.1 . . ?
C01G C01E C015 119.9(3) . . ?
C01G C01E H01O 120.1 . . ?
C00W C01F H01P 109.5 . . ?
C00W C01F H01Q 109.5 . . ?
C00W C01F H01R 109.5 . . ?
H01P C01F H01Q 109.5 . . ?
H01P C01F H01R 109.5 . . ?
H01Q C01F H01R 109.5 . . ?
C018 C01G C01E 120.5(3) . . ?
C018 C01G H01S 119.7 . . ?
C01E C01G H01S 119.7 . . ?
C014 C01H H01T 120.0 . . ?
C01D C01H C014 120.0(3) . . ?
C01D C01H H01T 120.0 . . ?
C01L C01I H01U 119.9 . . ?
C01L C01I C01Q 120.3(3) . . ?
C01Q C01I H01U 119.9 . . ?
O00D C01J C01P 126.6(3) . . ?
O00D C01J C01R 121.3(3) . . ?
C01P C01J C01R 111.0(3) . . ?
C01B C01L H01V 119.8 . . ?
C01I C01L C01B 120.4(3) . . ?
C01I C01L H01V 119.8 . . ?
C011 C01M H01W 109.5 . . ?
C011 C01M H01X 109.5 . . ?
C011 C01M H01Y 109.5 . . ?
H01W C01M H01X 109.5 . . ?
H01W C01M H01Y 109.5 . . ?
H01X C01M H01Y 109.5 . . ?
C00P C01N H01Z 119.9 . . ?
C00P C01N C01Q 120.2(3) . . ?
C01Q C01N H01Z 119.9 . . ?
H1 C01O H 109.5 . . ?
H1 C01O HA 109.5 . . ?
H C01O HA 109.5 . . ?
C01S C01O H1 109.5 . . ?
C01S C01O H 109.5 . . ?
C01S C01O HA 109.5 . . ?
C01J C01P H2 109.5 . . ?
C01J C01P HB 109.5 . . ?
C01J C01P HC 109.5 . . ?
H2 C01P HB 109.5 . . ?
H2 C01P HC 109.5 . . ?
HB C01P HC 109.5 . . ?
C01I C01Q C01N 119.6(3) . . ?
C01I C01Q H01 120.2 . . ?
C01N C01Q H01 120.2 . . ?
C01J C01R H3 109.0 . . ?
C01J C01R HD 109.0 . . ?
H3 C01R HD 107.8 . . ?
C01T C01R C01J 112.7(3) . . ?
C01T C01R H3 109.0 . . ?
C01T C01R HD 109.0 . . ?
O01K C01S C01O 122.9(5) . . ?
O01K C01S C01T 122.3(6) . . ?
C01O C01S C01T 114.8(5) . . ?
C01R C01T H4 110.1 . . ?
C01R C01T HE 110.1 . . ?
C01S C01T C01R 108.0(4) . . ?
C01S C01T H4 110.1 . . ?
C01S C01T HE 110.1 . . ?
H4 C01T HE 108.4 . . ?

loop_
_geom_bond_atom_site_label_1
_geom_bond_atom_site_label_2
_geom_bond_distance
_geom_bond_site_symmetry_2
_geom_bond_publ_flag
P001 O004 1.5876(19) . ?
P001 O005 1.5839(18) . ?
P001 O009 1.4577(18) . ?
P001 C00P 1.777(2) . ?
P002 O006 1.5876(18) . ?
P002 O00A 1.587(2) . ?
P002 O00B 1.4587(19) . ?
P002 C00M 1.792(3) . ?
P003 O007 1.5885(18) . ?
P003 O008 1.5866(19) . ?
P003 O00C 1.462(2) . ?
P003 C010 1.780(3) . ?
O004 C00S 1.412(3) . ?
O005 C00F 1.412(3) . ?
O006 C00J 1.414(3) . ?
O007 C00V 1.414(3) . ?
O008 C00Q 1.412(3) . ?
O00A C00Y 1.418(3) . ?
O00D C01J 1.179(4) . ?
C00E C00I 1.406(3) . ?
C00E C00U 1.528(3) . ?
C00E C00V 1.393(4) . ?
C00F C00K 1.394(4) . ?
C00F C00L 1.390(4) . ?
C00G C00N 1.411(4) . ?
C00G C00Q 1.396(4) . ?
C00G C00U 1.526(3) . ?
C00H C00J 1.395(4) . ?
C00H C00K 1.410(3) . ?
C00H C00T 1.521(4) . ?
C00I C00O 1.527(3) . ?
C00I C00S 1.392(3) . ?
C00J C00R 1.394(4) . ?
C00K C00O 1.527(3) . ?
C00L C00R 1.397(3) . ?
C00L C013 1.506(4) . ?
C00M C015 1.383(4) . ?
C00M C016 1.398(4) . ?
C00N C00T 1.524(4) . ?
C00N C00Y 1.387(3) . ?
C00O H00A 0.9900 . ?
C00O H00B 0.9900 . ?
C00P C01B 1.377(4) . ?
C00P C01N 1.381(4) . ?
C00Q C00X 1.396(3) . ?
C00R C017 1.503(4) . ?
C00S C00Z 1.392(4) . ?
C00T H00C 0.9900 . ?
C00T H00D 0.9900 . ?
C00U H00E 0.9900 . ?
C00U H00F 0.9900 . ?
C00V C011 1.389(4) . ?
C00W C00X 1.391(4) . ?
C00W C00Y 1.390(4) . ?
C00W C01F 1.512(4) . ?
C00X C01A 1.504(4) . ?
C00Z C011 1.395(4) . ?
C00Z C01C 1.518(4) . ?
C010 C012 1.390(4) . ?
C010 C01D 1.397(4) . ?
C011 C01M 1.509(4) . ?
C012 H012 0.9500 . ?
C012 C019 1.388(4) . ?
C013 H01A 0.9800 . ?
C013 H01B 0.9800 . ?
C013 H01C 0.9800 . ?
C014 H014 0.9500 . ?
C014 C019 1.375(4) . ?
C014 C01H 1.385(5) . ?
C015 H015 0.9500 . ?
C015 C01E 1.391(4) . ?
C016 H016 0.9500 . ?
C016 C018 1.392(4) . ?
C017 H01D 0.9800 . ?
C017 H01E 0.9800 . ?
C017 H01F 0.9800 . ?
C018 H018 0.9500 . ?
C018 C01G 1.372(5) . ?
C019 H019 0.9500 . ?
C01A H01G 0.9800 . ?
C01A H01H 0.9800 . ?
C01A H01I 0.9800 . ?
C01B H01J 0.9500 . ?
C01B C01L 1.381(4) . ?
C01C H01K 0.9800 . ?
C01C H01L 0.9800 . ?
C01C H01M 0.9800 . ?
C01D H01N 0.9500 . ?
C01D C01H 1.379(4) . ?
C01E H01O 0.9500 . ?
C01E C01G 1.379(5) . ?
C01F H01P 0.9800 . ?
C01F H01Q 0.9800 . ?
C01F H01R 0.9800 . ?
C01G H01S 0.9500 . ?
C01H H01T 0.9500 . ?
C01I H01U 0.9500 . ?
C01I C01L 1.359(5) . ?
C01I C01Q 1.377(5) . ?
C01J C01P 1.477(4) . ?
C01J C01R 1.533(5) . ?
O01K C01S 1.223(6) . ?
C01L H01V 0.9500 . ?
C01M H01W 0.9800 . ?
C01M H01X 0.9800 . ?
C01M H01Y 0.9800 . ?
C01N H01Z 0.9500 . ?
C01N C01Q 1.384(5) . ?
C01O H1 0.9800 . ?
C01O H 0.9800 . ?
C01O HA 0.9800 . ?
C01O C01S 1.371(6) . ?
C01P H2 0.9800 . ?
C01P HB 0.9800 . ?
C01P HC 0.9800 . ?
C01Q H01 0.9500 . ?
C01R H3 0.9900 . ?
C01R HD 0.9900 . ?
C01R C01T 1.531(6) . ?
C01S C01T 1.496(7) . ?
C01T H4 0.9900 . ?
C01T HE 0.9900 . ?

loop_
_geom_torsion_atom_site_label_1
_geom_torsion_atom_site_label_2
_geom_torsion_atom_site_label_3
_geom_torsion_atom_site_label_4
_geom_torsion
_geom_torsion_site_symmetry_1
_geom_torsion_site_symmetry_2
_geom_torsion_site_symmetry_3
_geom_torsion_site_symmetry_4
_geom_torsion_publ_flag
P001 O004 C00S C00I 80.6(3) . . . . ?
P001 O004 C00S C00Z -101.5(2) . . . . ?
P001 O005 C00F C00K -81.0(2) . . . . ?
P001 O005 C00F C00L 101.7(2) . . . . ?
P001 C00P C01B C01L -177.4(3) . . . . ?
P001 C00P C01N C01Q 177.4(3) . . . . ?
P002 O006 C00J C00H 82.8(2) . . . . ?
P002 O006 C00J C00R -101.5(2) . . . . ?
P002 O00A C00Y C00N -82.0(3) . . . . ?
P002 O00A C00Y C00W 102.4(2) . . . . ?
P002 C00M C015 C01E -178.2(2) . . . . ?
P002 C00M C016 C018 178.7(2) . . . . ?
P003 O007 C00V C00E -81.1(3) . . . . ?
P003 O007 C00V C011 101.2(2) . . . . ?
P003 O008 C00Q C00G 78.6(3) . . . . ?
P003 O008 C00Q C00X -105.6(2) . . . . ?
P003 C010 C012 C019 174.3(2) . . . . ?
P003 C010 C01D C01H -174.3(3) . . . . ?
O004 P001 O005 C00F 95.31(19) . . . . ?
O004 P001 C00P C01B 49.4(3) . . . . ?
O004 P001 C00P C01N -130.6(3) . . . . ?
O004 C00S C00Z C011 -175.2(2) . . . . ?
O004 C00S C00Z C01C 6.2(4) . . . . ?
O005 P001 O004 C00S -95.64(18) . . . . ?
O005 P001 C00P C01B -57.8(3) . . . . ?
O005 P001 C00P C01N 122.2(3) . . . . ?
O005 C00F C00K C00H -174.29(19) . . . . ?
O005 C00F C00K C00O 1.9(3) . . . . ?
O005 C00F C00L C00R 173.7(2) . . . . ?
O005 C00F C00L C013 -4.5(3) . . . . ?
O006 P002 O00A C00Y 90.11(19) . . . . ?
O006 P002 C00M C015 -41.5(2) . . . . ?
O006 P002 C00M C016 141.8(2) . . . . ?
O006 C00J C00R C00L -173.0(2) . . . . ?
O006 C00J C00R C017 6.3(3) . . . . ?
O007 P003 O008 C00Q -93.94(19) . . . . ?
O007 P003 C010 C012 0.9(3) . . . . ?
O007 P003 C010 C01D 176.1(2) . . . . ?
O007 C00V C011 C00Z 177.0(2) . . . . ?
O007 C00V C011 C01M -3.8(4) . . . . ?
O008 P003 O007 C00V 95.58(19) . . . . ?
O008 P003 C010 C012 109.3(2) . . . . ?
O008 P003 C010 C01D -75.5(2) . . . . ?
O008 C00Q C00X C00W -174.4(2) . . . . ?
O008 C00Q C00X C01A 4.8(4) . . . . ?
O009 P001 O004 C00S 30.4(2) . . . . ?
O009 P001 O005 C00F -30.6(2) . . . . ?
O009 P001 C00P C01B 175.1(2) . . . . ?
O009 P001 C00P C01N -4.9(3) . . . . ?
O00A P002 O006 C00J -90.3(2) . . . . ?
O00A P002 C00M C015 -149.5(2) . . . . ?
O00A P002 C00M C016 33.8(2) . . . . ?
O00B P002 O006 C00J 36.4(2) . . . . ?
O00B P002 O00A C00Y -36.7(2) . . . . ?
O00B P002 C00M C015 84.6(2) . . . . ?
O00B P002 C00M C016 -92.1(2) . . . . ?
O00C P003 O007 C00V -29.3(2) . . . . ?
O00C P003 O008 C00Q 31.5(2) . . . . ?
O00C P003 C010 C012 -125.0(2) . . . . ?
O00C P003 C010 C01D 50.2(3) . . . . ?
O00D C01J C01R C01T 7.1(6) . . . . ?
C00E C00I C00O C00K 94.2(3) . . . . ?
C00E C00I C00S O004 176.2(2) . . . . ?
C00E C00I C00S C00Z -1.5(4) . . . . ?
C00E C00V C011 C00Z -0.5(4) . . . . ?
C00E C00V C011 C01M 178.7(3) . . . . ?
C00F C00K C00O C00I 88.2(3) . . . . ?
C00F C00L C00R C00J 0.7(3) . . . . ?
C00F C00L C00R C017 -178.5(2) . . . . ?
C00G C00N C00T C00H -94.1(3) . . . . ?
C00G C00N C00Y O00A -173.5(2) . . . . ?
C00G C00N C00Y C00W 1.7(4) . . . . ?
C00G C00Q C00X C00W 1.2(4) . . . . ?
C00G C00Q C00X C01A -179.6(3) . . . . ?
C00H C00J C00R C00L 2.4(4) . . . . ?
C00H C00J C00R C017 -178.3(2) . . . . ?
C00H C00K C00O C00I -95.8(3) . . . . ?
C00I C00E C00U C00G -93.0(3) . . . . ?
C00I C00E C00V O007 -175.8(2) . . . . ?
C00I C00E C00V C011 1.6(4) . . . . ?
C00I C00S C00Z C011 2.6(4) . . . . ?
C00I C00S C00Z C01C -176.1(3) . . . . ?
C00J C00H C00K C00F 0.4(3) . . . . ?
C00J C00H C00K C00O -175.7(2) . . . . ?
C00J C00H C00T C00N -88.6(3) . . . . ?
C00K C00F C00L C00R -3.3(4) . . . . ?
C00K C00F C00L C013 178.4(2) . . . . ?
C00K C00H C00J O006 172.28(19) . . . . ?
C00K C00H C00J C00R -3.0(4) . . . . ?
C00K C00H C00T C00N 94.8(3) . . . . ?
C00L C00F C00K C00H 2.7(3) . . . . ?
C00L C00F C00K C00O 179.0(2) . . . . ?
C00M P002 O006 C00J 164.2(2) . . . . ?
C00M P002 O00A C00Y -164.35(19) . . . . ?
C00M C015 C01E C01G -0.3(4) . . . . ?
C00M C016 C018 C01G -0.6(5) . . . . ?
C00N C00G C00Q O008 174.7(2) . . . . ?
C00N C00G C00Q C00X -0.8(4) . . . . ?
C00N C00G C00U C00E 95.9(3) . . . . ?
C00O C00I C00S O004 -0.4(3) . . . . ?
C00O C00I C00S C00Z -178.0(2) . . . . ?
C00P P001 O004 C00S 156.79(18) . . . . ?
C00P P001 O005 C00F -158.34(19) . . . . ?
C00P C01B C01L C01I -0.1(6) . . . . ?
C00P C01N C01Q C01I 0.0(7) . . . . ?
C00Q C00G C00N C00T -177.4(2) . . . . ?
C00Q C00G C00N C00Y -0.6(3) . . . . ?
C00Q C00G C00U C00E -89.0(3) . . . . ?
C00S C00I C00O C00K -89.4(3) . . . . ?
C00S C00Z C011 C00V -1.5(4) . . . . ?
C00S C00Z C011 C01M 179.3(3) . . . . ?
C00T C00H C00J O006 -4.5(3) . . . . ?
C00T C00H C00J C00R -179.8(2) . . . . ?
C00T C00H C00K C00F 177.1(2) . . . . ?
C00T C00H C00K C00O 1.0(3) . . . . ?
C00T C00N C00Y O00A 3.4(3) . . . . ?
C00T C00N C00Y C00W 178.6(2) . . . . ?
C00U C00E C00I C00O -0.5(3) . . . . ?
C00U C00E C00I C00S -176.9(2) . . . . ?
C00U C00E C00V O007 0.6(3) . . . . ?
C00U C00E C00V C011 178.1(2) . . . . ?
C00U C00G C00N C00T -2.2(4) . . . . ?
C00U C00G C00N C00Y 174.5(2) . . . . ?
C00U C00G C00Q O008 -0.7(3) . . . . ?
C00U C00G C00Q C00X -176.1(2) . . . . ?
C00V C00E C00I C00O 175.8(2) . . . . ?
C00V C00E C00I C00S -0.6(3) . . . . ?
C00V C00E C00U C00G 90.8(3) . . . . ?
C00X C00W C00Y O00A 174.1(2) . . . . ?
C00X C00W C00Y C00N -1.2(4) . . . . ?
C00Y C00N C00T C00H 89.2(3) . . . . ?
C00Y C00W C00X C00Q -0.2(4) . . . . ?
C00Y C00W C00X C01A -179.4(3) . . . . ?
C010 P003 O007 C00V -155.90(18) . . . . ?
C010 P003 O008 C00Q 158.27(19) . . . . ?
C010 C012 C019 C014 -0.4(5) . . . . ?
C010 C01D C01H C014 -0.2(5) . . . . ?
C012 C010 C01D C01H 1.1(5) . . . . ?
C013 C00L C00R C00J 178.9(2) . . . . ?
C013 C00L C00R C017 -0.3(4) . . . . ?
C015 C00M C016 C018 1.9(4) . . . . ?
C015 C01E C01G C018 1.7(5) . . . . ?
C016 C00M C015 C01E -1.4(4) . . . . ?
C016 C018 C01G C01E -1.2(5) . . . . ?
C019 C014 C01H C01D -1.0(5) . . . . ?
C01B C00P C01N C01Q -2.5(6) . . . . ?
C01C C00Z C011 C00V 177.1(3) . . . . ?
C01C C00Z C011 C01M -2.1(5) . . . . ?
C01D C010 C012 C019 -0.8(4) . . . . ?
C01F C00W C00X C00Q 177.5(3) . . . . ?
C01F C00W C00X C01A -1.7(4) . . . . ?
C01F C00W C00Y O00A -3.7(4) . . . . ?
C01F C00W C00Y C00N -179.0(3) . . . . ?
C01H C014 C019 C012 1.3(5) . . . . ?
C01J C01R C01T C01S -174.0(4) . . . . ?
O01K C01S C01T C01R -87.8(6) . . . . ?
C01L C01I C01Q C01N 2.5(7) . . . . ?
C01N C00P C01B C01L 2.6(5) . . . . ?
C01O C01S C01T C01R 90.3(6) . . . . ?
C01P C01J C01R C01T 176.1(4) . . . . ?
C01Q C01I C01L C01B -2.5(6) . . . . ?
